data_4132823
loop_
_publ_author_name
'Zhang, Yuanyuan'
'Zhang, Xuan'
'Lyu, Jiafei'
'Otake, Ken-Ichi'
'Wang, Xingjie'
'Redfern, Louis R.'
'Malliakas, Christos D.'
'Li, Zhanyong'
'Islamoglu, Timur'
'Wang, Bo'
'Farha, Omar K.'

_publ_section_title
;
 A Flexible Metal-Organic Framework with 4-Connected Zr<sub>6</sub> Nodes.
;
_journal_issue 36
_journal_name_full 'Journal of the American Chemical Society'
_journal_page_first 11179
_journal_page_last 11183
_journal_paper_doi 10.1021/jacs.8b06789
_journal_volume 140
_journal_year 2018
_chemical_formula_moiety '0.13(C104 H24 O128 Zr24), 0.25(Zr7.2)'
_chemical_formula_sum 'C13 H3 O16 Zr4.8'
_chemical_formula_weight 853.01
_space_group_crystal_system orthorhombic
_space_group_IT_number 74
_space_group_name_Hall '-I 2b 2'
_space_group_name_H-M_alt 'I m m a'
_atom_sites_solution_hydrogens geom
_atom_sites_solution_primary dual
_audit_creation_date 2018-06-27
_audit_creation_method
;
Olex2 1.2
(compiled 2018.05.29 svn.r3508 for OlexSys, GUI svn.r5506)
;
_cell_angle_alpha 90
_cell_angle_beta 90
_cell_angle_gamma 90
_cell_formula_units_Z 8
_cell_length_a 25.1305(9)
_cell_length_b 26.1041(11)
_cell_length_c 18.9051(9)
_cell_measurement_reflns_used 6645
_cell_measurement_temperature 200
_cell_measurement_theta_max 22.66
_cell_measurement_theta_min 2.25
_cell_volume 12401.9(9)
_computing_cell_refinement 'SAINT v8.34A (Bruker, 2013)'
_computing_data_reduction 'SAINT v8.34A (Bruker, 2013)'
_computing_molecular_graphics 'Olex2 (Dolomanov et al., 2009)'
_computing_publication_material 'Olex2 (Dolomanov et al., 2009)'
_computing_structure_refinement 'ShelXL (Sheldrick, 2015)'
_computing_structure_solution 'ShelXT (Sheldrick, 2015)'
_diffrn_ambient_temperature 200.0
_diffrn_detector 'Bruker APEX2 area detector'
_diffrn_detector_area_resol_mean 7.9
_diffrn_detector_type 'CCD area detector'
_diffrn_measured_fraction_theta_full 0.714
_diffrn_measured_fraction_theta_max 0.988
_diffrn_measurement_device 'three-circle diffractometer'
_diffrn_measurement_device_type 'Bruker SMART APEX2 area detector'
_diffrn_measurement_method '\w and \f scans'
_diffrn_radiation_monochromator 'mirror optics'
_diffrn_radiation_probe x-ray
_diffrn_radiation_type MoK\a
_diffrn_radiation_wavelength 0.71073
_diffrn_reflns_av_R_equivalents 0.1592
_diffrn_reflns_av_unetI/netI 0.0924
_diffrn_reflns_Laue_measured_fraction_full 0.714
_diffrn_reflns_Laue_measured_fraction_max 0.988
_diffrn_reflns_limit_h_max 25
_diffrn_reflns_limit_h_min -27
_diffrn_reflns_limit_k_max 28
_diffrn_reflns_limit_k_min -28
_diffrn_reflns_limit_l_max 20
_diffrn_reflns_limit_l_min -18
_diffrn_reflns_number 38439
_diffrn_reflns_point_group_measured_fraction_full 0.714
_diffrn_reflns_point_group_measured_fraction_max 0.988
_diffrn_reflns_theta_full 25.242
_diffrn_reflns_theta_max 22.464
_diffrn_reflns_theta_min 1.330
_diffrn_source 'microfocus sealed X-ray tube'
_diffrn_source_type 'Incoatec I\ms'
_diffrn_standards_number 0
_exptl_absorpt_coefficient_mu 0.808
_exptl_absorpt_correction_T_max 0.7448
_exptl_absorpt_correction_T_min 0.5860
_exptl_absorpt_correction_type multi-scan
_exptl_absorpt_process_details
'SADABS-2012/1 (Bruker,2012) was used for absorption correction. wR2(int) was 0.1207 before and 0.0720 after correction. The Ratio of minimum to maximum transmission is 0.7868. The \l/2 correction factor is 0.0015.'
_exptl_crystal_colour colourless
_exptl_crystal_colour_primary colourless
_exptl_crystal_density_diffrn 0.914
_exptl_crystal_description block
_exptl_crystal_F_000 3208
_exptl_crystal_size_max 0.09
_exptl_crystal_size_mid 0.03
_exptl_crystal_size_min 0.03
_refine_diff_density_max 3.298
_refine_diff_density_min -3.047
_refine_diff_density_rms 0.327
_refine_ls_extinction_method none
_refine_ls_goodness_of_fit_ref 1.834
_refine_ls_hydrogen_treatment constr
_refine_ls_matrix_type full
_refine_ls_number_parameters 181
_refine_ls_number_reflns 4212
_refine_ls_number_restraints 0
_refine_ls_restrained_S_all 1.834
_refine_ls_R_factor_all 0.2184
_refine_ls_R_factor_gt 0.1547
_refine_ls_shift/su_max 0.000
_refine_ls_shift/su_mean 0.000
_refine_ls_structure_factor_coef Fsqd
_refine_ls_weighting_details 'w=1/[\s^2^(Fo^2^)+(0.2000P)^2^] where P=(Fo^2^+2Fc^2^)/3'
_refine_ls_weighting_scheme calc
_refine_ls_wR_factor_gt 0.4405
_refine_ls_wR_factor_ref 0.4817
_reflns_Friedel_coverage 0.000
_reflns_number_gt 2614
_reflns_number_total 4212
_reflns_threshold_expression 'I > 2\s(I)'
_cod_data_source_file ja8b06789_si_009.cif
_cod_data_source_block sad_a
_cod_original_formula_sum 'C13 H3 O16 Zr4.80'
_cod_database_code 4132823
_shelxl_version_number 2014/6
_shelx_space_group_comment
;
The symmetry employed for this shelxl refinement is uniquely defined
by the following loop, which should always be used as a source of
symmetry information in preference to the above space-group names.
They are only intended as comments.
;
_shelx_estimated_absorpt_t_max 0.976
_shelx_estimated_absorpt_t_min 0.931
_olex2_refinement_description
;
1. Fixed Uiso
 At 1.2 times of:
  All C(H) groups
2. Uiso/Uaniso restraints and constraints
Uanis(C7) = Uanis(C8) = Uanis(C8A)
3. Others
 Fixed Sof: C8A(0.5) C8(0.5) Zr0A(0.3) Zr1A(0.15) Zr3A(0.15) Zr2A(0.3)
4.a Aromatic/amide H refined with riding coordinates:
 C4(H4), C5(H5)
;
_olex2_submission_special_instructions 'No special instructions were received'

loop_
_space_group_symop_operation_xyz
'x, y, z'
'-x, -y+1/2, z'
'-x, y+1/2, -z'
'x, -y, -z'
'x+1/2, y+1/2, z+1/2'
'-x+1/2, -y+1, z+1/2'
'-x+1/2, y+1, -z+1/2'
'x+1/2, -y+1/2, -z+1/2'
'-x, -y, -z'
'x, y-1/2, -z'
'x, -y-1/2, z'
'-x, y, z'
'-x+1/2, -y+1/2, -z+1/2'
'x+1/2, y, -z+1/2'
'x+1/2, -y, z+1/2'
'-x+1/2, y+1/2, z+1/2'

loop_
_atom_site_label
_atom_site_type_symbol
_atom_site_fract_x
_atom_site_fract_y
_atom_site_fract_z
_atom_site_U_iso_or_equiv
_atom_site_adp_type
_atom_site_occupancy
_atom_site_site_symmetry_order
_atom_site_calc_flag
_atom_site_refinement_flags_posn
_atom_site_refinement_flags_adp
_atom_site_refinement_flags_occupancy
Zr1 Zr 0.65789(8) 0.7500 0.79352(14) 0.0316(9) Uani 1 2 d S T P
Zr2 Zr 0.72616(6) 0.81764(8) 0.66247(11) 0.0419(9) Uani 1 1 d . . .
O8 O 0.5974(4) 0.6993(5) 0.7468(7) 0.040(3) Uani 1 1 d . . .
O9 O 0.6404(5) 0.6544(6) 0.6646(9) 0.074(5) Uani 1 1 d . . .
O6 O 0.6314(5) 0.7995(6) 0.8781(8) 0.061(4) Uani 1 1 d . . .
O2 O 0.7052(6) 0.8174(7) 0.7702(8) 0.085(6) Uani 1 1 d . . .
O1 O 0.6844(10) 0.7500 0.6843(14) 0.084(9) Uani 1 2 d S T P
O5 O 0.7289(6) 0.8997(6) 0.6676(11) 0.092(6) Uani 1 1 d . . .
O7 O 0.7064(6) 0.8463(7) 0.9087(9) 0.084(6) Uani 1 1 d . . .
O4 O 0.7706(7) 0.7500 0.6400(18) 0.099(10) Uani 1 2 d S T P
O3 O 0.6955(7) 0.8123(9) 0.5539(11) 0.115(8) Uani 1 1 d . . .
C4 C 0.5000 0.6633(10) 0.6986(14) 0.035(7) Uani 1 2 d S T P
H4 H 0.5000 0.6893 0.7337 0.042 Uiso 1 2 calc RS T P
C2 C 0.6014(7) 0.6677(7) 0.6946(12) 0.046(5) Uani 1 1 d . . .
C5 C 0.5487(7) 0.6056(7) 0.6236(11) 0.047(5) Uani 1 1 d . . .
H5 H 0.5816 0.5931 0.6058 0.056 Uiso 1 1 calc R . .
C6 C 0.5000 0.5848(11) 0.6000(17) 0.050(8) Uani 1 2 d S T P
C3 C 0.5474(8) 0.6453(8) 0.6744(13) 0.059(6) Uani 1 1 d . . .
C7 C 0.5000 0.5436(13) 0.548(2) 0.087(10) Uani 1 2 d S T P
C1 C 0.6588(11) 0.8359(14) 0.9162(17) 0.121(14) Uani 1 1 d . . .
C8A C 0.5413(16) 0.5424(19) 0.491(3) 0.087(10) Uani 0.5 1 d . . .
C8 C 0.5425(16) 0.5081(19) 0.556(3) 0.087(10) Uani 0.5 1 d . . .
Zr0A Zr 0.6387(3) 0.8185(4) 0.3396(4) 0.068(3) Uani 0.3 1 d . . .
Zr1A Zr 0.5230(4) 0.7500 0.2955(6) 0.089(5) Uani 0.3 2 d S T P
Zr3A Zr 0.7061(5) 0.7500 0.2075(7) 0.142(9) Uani 0.3 2 d S T P
Zr2A Zr 0.5891(4) 0.8226(8) 0.1666(5) 0.173(9) Uani 0.3 1 d . . .

loop_
_atom_site_aniso_label
_atom_site_aniso_U_11
_atom_site_aniso_U_22
_atom_site_aniso_U_33
_atom_site_aniso_U_23
_atom_site_aniso_U_13
_atom_site_aniso_U_12
Zr1 0.0082(13) 0.0449(15) 0.0418(18) 0.000 -0.0026(11) 0.000
Zr2 0.0101(11) 0.0539(14) 0.0615(16) 0.0169(11) -0.0017(8) 0.0001(8)
O8 0.015(6) 0.045(7) 0.058(9) 0.006(7) -0.007(6) -0.002(5)
O9 0.019(8) 0.084(11) 0.121(14) -0.062(10) 0.027(8) -0.001(8)
O6 0.034(8) 0.093(11) 0.057(10) -0.023(9) -0.001(7) 0.022(8)
O2 0.051(10) 0.149(17) 0.055(10) -0.004(10) -0.008(8) -0.063(10)
O1 0.098(18) 0.034(11) 0.12(2) 0.000 0.087(16) 0.000
O5 0.049(10) 0.061(10) 0.166(19) 0.039(11) -0.016(10) -0.018(8)
O7 0.024(9) 0.132(15) 0.098(14) -0.057(12) 0.002(8) -0.011(9)
O4 0.024(12) 0.047(13) 0.23(3) 0.000 0.003(14) 0.000
O3 0.049(11) 0.19(2) 0.104(15) 0.076(15) -0.022(10) -0.010(12)
C4 0.007(13) 0.053(16) 0.046(18) -0.021(14) 0.000 0.000
C2 0.029(12) 0.035(11) 0.073(16) -0.029(11) -0.018(11) -0.001(9)
C5 0.020(10) 0.056(12) 0.065(15) -0.031(11) -0.007(10) 0.004(9)
C6 0.004(13) 0.064(19) 0.08(2) -0.003(17) 0.000 0.000
C3 0.040(13) 0.046(12) 0.092(18) -0.041(12) 0.007(12) -0.014(10)
C7 0.033(12) 0.071(17) 0.16(3) -0.078(18) 0.000 0.000
C1 0.050(19) 0.19(3) 0.12(3) -0.10(3) -0.029(17) 0.05(2)
C8A 0.033(12) 0.071(17) 0.16(3) -0.078(18) 0.000 0.000
C8 0.033(12) 0.071(17) 0.16(3) -0.078(18) 0.000 0.000
Zr0A 0.036(4) 0.119(7) 0.048(5) 0.031(5) -0.004(3) -0.001(4)
Zr1A 0.031(5) 0.205(16) 0.032(7) 0.000 0.007(4) 0.000
Zr3A 0.039(7) 0.35(3) 0.038(8) 0.000 -0.007(6) 0.000
Zr2A 0.034(6) 0.44(3) 0.048(6) 0.093(10) -0.007(4) -0.008(8)

loop_
_atom_type_symbol
_atom_type_description
_atom_type_scat_dispersion_real
_atom_type_scat_dispersion_imag
_atom_type_scat_source
C C 0.0033 0.0016 'International Tables Vol C Tables 4.2.6.8 and 6.1.1.4'
H H 0.0000 0.0000 'International Tables Vol C Tables 4.2.6.8 and 6.1.1.4'
O O 0.0106 0.0060 'International Tables Vol C Tables 4.2.6.8 and 6.1.1.4'
Zr Zr -2.9673 0.5597 'International Tables Vol C Tables 4.2.6.8 and 6.1.1.4'

loop_
_geom_angle_atom_site_label_1
_geom_angle_atom_site_label_2
_geom_angle_atom_site_label_3
_geom_angle
_geom_angle_site_symmetry_1
_geom_angle_site_symmetry_3
Zr2 Zr1 Zr2 60.46(7) 7_646 13_666
Zr2 Zr1 Zr2 90.84(7) 11_575 7_646
Zr2 Zr1 Zr2 60.37(7) . 7_646
Zr2 Zr1 Zr2 60.74(8) . 11_575
Zr2 Zr1 Zr2 90.84(7) . 13_666
Zr2 Zr1 Zr2 60.37(7) 11_575 13_666
O8 Zr1 Zr2 75.6(3) . 11_575
O8 Zr1 Zr2 75.6(3) 11_575 .
O8 Zr1 Zr2 166.4(3) 11_575 13_666
O8 Zr1 Zr2 111.0(3) 11_575 11_575
O8 Zr1 Zr2 111.5(3) . 13_666
O8 Zr1 Zr2 166.4(3) . 7_646
O8 Zr1 Zr2 111.0(3) . .
O8 Zr1 Zr2 111.5(3) 11_575 7_646
O8 Zr1 O8 73.9(6) . 11_575
O6 Zr1 Zr2 111.9(4) . .
O6 Zr1 Zr2 168.1(4) . 11_575
O6 Zr1 Zr2 112.4(4) 11_575 7_646
O6 Zr1 Zr2 168.1(4) 11_575 .
O6 Zr1 Zr2 112.4(4) . 13_666
O6 Zr1 Zr2 77.2(4) 11_575 13_666
O6 Zr1 Zr2 77.2(4) . 7_646
O6 Zr1 Zr2 111.9(4) 11_575 11_575
O6 Zr1 O8 116.4(5) . .
O6 Zr1 O8 74.0(5) . 11_575
O6 Zr1 O8 74.0(5) 11_575 .
O6 Zr1 O8 116.4(5) 11_575 11_575
O6 Zr1 O6 73.5(9) . 11_575
O6 Zr1 O2 143.6(6) . 11_575
O6 Zr1 O2 80.4(6) 11_575 11_575
O6 Zr1 O2 143.6(6) 11_575 .
O6 Zr1 O2 80.4(6) . .
O6 Zr1 O1 143.0(4) . .
O6 Zr1 O1 143.0(4) 11_575 .
O6 Zr1 O4 80.1(7) . 13_666
O6 Zr1 O4 80.1(7) 11_575 13_666
O2 Zr1 Zr2 35.4(4) . 7_646
O2 Zr1 Zr2 90.1(5) 11_575 7_646
O2 Zr1 Zr2 89.8(5) 11_575 .
O2 Zr1 Zr2 89.8(5) . 11_575
O2 Zr1 Zr2 34.5(4) . .
O2 Zr1 Zr2 90.1(5) . 13_666
O2 Zr1 Zr2 35.4(4) 11_575 13_666
O2 Zr1 Zr2 34.5(4) 11_575 11_575
O2 Zr1 O8 79.0(6) . 11_575
O2 Zr1 O8 141.7(5) 11_575 11_575
O2 Zr1 O8 79.0(6) 11_575 .
O2 Zr1 O8 141.7(5) . .
O2 Zr1 O2 108.4(10) . 11_575
O2 Zr1 O1 68.8(6) 11_575 .
O2 Zr1 O1 68.8(6) . .
O2 Zr1 O4 70.6(6) 11_575 13_666
O2 Zr1 O4 70.6(6) . 13_666
O1 Zr1 Zr2 34.3(3) . .
O1 Zr1 Zr2 34.3(3) . 11_575
O1 Zr1 Zr2 88.3(6) . 7_646
O1 Zr1 Zr2 88.3(6) . 13_666
O1 Zr1 O8 80.3(7) . 11_575
O1 Zr1 O8 80.3(7) . .
O1 Zr1 O4 107.0(11) . 13_666
O4 Zr1 Zr2 35.2(4) 13_666 13_666
O4 Zr1 Zr2 90.2(7) 13_666 .
O4 Zr1 Zr2 35.2(4) 13_666 7_646
O4 Zr1 Zr2 90.2(7) 13_666 11_575
O4 Zr1 O8 142.8(3) 13_666 .
O4 Zr1 O8 142.8(3) 13_666 11_575
Zr1 Zr2 Zr1 89.16(7) . 13_666
Zr1 Zr2 Zr2 59.77(4) 13_666 11_575
Zr1 Zr2 Zr2 59.63(4) . 11_575
Zr1 Zr2 Zr2 59.61(6) 13_666 7_646
Zr1 Zr2 Zr2 60.02(6) . 7_646
Zr2 Zr2 Zr2 90.002(1) 7_646 11_575
O9 Zr2 Zr1 71.6(3) 11_575 .
O9 Zr2 Zr1 160.7(4) 11_575 13_666
O9 Zr2 Zr2 107.8(5) 11_575 7_646
O9 Zr2 Zr2 108.7(4) 11_575 11_575
O9 Zr2 O7 127.3(5) 11_575 7_646
O2 Zr2 Zr1 35.8(4) . .
O2 Zr2 Zr1 35.8(4) 7_646 13_666
O2 Zr2 Zr1 88.7(5) . 13_666
O2 Zr2 Zr1 88.4(5) 7_646 .
O2 Zr2 Zr2 34.4(4) . 7_646
O2 Zr2 Zr2 89.8(5) . 11_575
O2 Zr2 Zr2 89.8(5) 7_646 11_575
O2 Zr2 Zr2 33.7(4) 7_646 7_646
O2 Zr2 O9 138.8(6) 7_646 11_575
O2 Zr2 O9 75.3(6) . 11_575
O2 Zr2 O2 68.1(7) . 7_646
O2 Zr2 O5 88.1(8) . .
O2 Zr2 O7 139.1(6) . 7_646
O2 Zr2 O7 75.8(6) 7_646 7_646
O2 Zr2 O4 108.7(10) . .
O2 Zr2 O3 144.7(6) . .
O2 Zr2 O3 146.8(6) 7_646 .
O1 Zr2 Zr1 86.8(7) . 13_666
O1 Zr2 Zr1 35.7(6) . .
O1 Zr2 Zr2 89.2(8) . 7_646
O1 Zr2 Zr2 32.5(5) . 11_575
O1 Zr2 O9 78.0(7) . 11_575
O1 Zr2 O2 71.4(8) . .
O1 Zr2 O2 106.5(10) . 7_646
O1 Zr2 O5 148.1(6) . .
O1 Zr2 O7 139.6(7) . 7_646
O1 Zr2 O4 66.6(7) . .
O1 Zr2 O3 87.4(9) . .
O5 Zr2 Zr1 117.8(4) . 13_666
O5 Zr2 Zr1 119.2(5) . .
O5 Zr2 Zr2 176.9(5) . 11_575
O5 Zr2 Zr2 87.0(5) . 7_646
O5 Zr2 O9 73.1(6) . 11_575
O5 Zr2 O2 87.2(7) . 7_646
O5 Zr2 O7 71.1(7) . 7_646
O5 Zr2 O3 96.7(8) . .
O7 Zr2 Zr1 161.0(4) 7_646 .
O7 Zr2 Zr1 71.9(4) 7_646 13_666
O7 Zr2 Zr2 109.1(5) 7_646 11_575
O7 Zr2 Zr2 107.5(4) 7_646 7_646
O4 Zr2 Zr1 88.8(7) . .
O4 Zr2 Zr1 36.4(7) . 13_666
O4 Zr2 Zr2 90.5(9) . 7_646
O4 Zr2 Zr2 34.1(5) . 11_575
O4 Zr2 O9 139.9(7) . 11_575
O4 Zr2 O2 72.2(9) . 7_646
O4 Zr2 O5 145.0(6) . .
O4 Zr2 O7 76.5(7) . 7_646
O4 Zr2 O3 86.9(10) . .
O3 Zr2 Zr1 118.8(6) . 13_666
O3 Zr2 Zr1 117.3(5) . .
O3 Zr2 Zr2 176.3(6) . 7_646
O3 Zr2 Zr2 86.4(6) . 11_575
O3 Zr2 O9 72.8(7) . 11_575
O3 Zr2 O7 74.4(6) . 7_646
C2 O8 Zr1 129.6(11) . .
C2 O9 Zr2 134.2(13) . 11_575
C1 O6 Zr1 130.3(14) . .
Zr2 O2 Zr1 109.7(7) . .
Zr2 O2 Zr1 108.8(8) 7_646 .
Zr2 O2 Zr2 111.9(7) . 7_646
Zr2 O1 Zr1 109.9(9) 11_575 .
Zr2 O1 Zr1 109.9(9) . .
Zr2 O1 Zr2 114.9(9) . 11_575
C1 O7 Zr2 135.5(16) . 7_646
Zr2 O4 Zr1 108.4(10) 11_575 13_666
Zr2 O4 Zr1 108.4(10) . 13_666
Zr2 O4 Zr2 111.9(9) . 11_575
C3 C4 C3 122(2) 12_655 .
O8 C2 C3 111.5(17) . .
O9 C2 O8 128.3(16) . .
O9 C2 C3 120.2(17) . .
C6 C5 C3 118.5(18) . .
C5 C6 C5 120(3) 12_655 .
C5 C6 C7 119.8(13) 12_655 .
C5 C6 C7 119.8(13) . .
C4 C3 C2 124.2(18) . .
C4 C3 C5 120.1(18) . .
C5 C3 C2 115.6(17) . .
C6 C7 C8A 120(2) . 12_655
C6 C7 C8A 120(2) . .
C8A C7 C8A 89(5) . 12_655
C8 C7 C6 114(3) . .
C8 C7 C6 114(3) 12_655 .
C8 C7 C8A 126(3) . 12_655
C8 C7 C8A 126(3) 12_655 .
C8 C7 C8A 62(3) . .
C8 C7 C8A 62(3) 12_655 12_655
C8 C7 C8 97(4) 12_655 .
O7 C1 O6 125(2) . .
C7 C8A C8 115(4) . 4_566
C7 C8 C8A 118(4) . 4_566
Zr1A Zr0A Zr0A 59.39(16) . 11_575
Zr3A Zr0A Zr0A 59.33(17) . 11_575
Zr3A Zr0A Zr1A 88.3(3) . .
Zr2A Zr0A Zr0A 91.7(4) . 11_575
Zr2A Zr0A Zr1A 60.0(3) . .
Zr2A Zr0A Zr3A 61.5(3) . .
Zr0A Zr1A Zr0A 61.2(3) . 11_575
Zr1A Zr1A Zr0A 145.82(18) 2_665 .
Zr1A Zr1A Zr0A 145.82(18) 2_665 11_575
Zr1A Zr1A Zr2A 118.3(2) 2_665 11_575
Zr1A Zr1A Zr2A 118.3(2) 2_665 .
Zr2A Zr1A Zr0A 59.9(3) . .
Zr2A Zr1A Zr0A 92.8(3) 11_575 .
Zr2A Zr1A Zr0A 92.8(3) . 11_575
Zr2A Zr1A Zr0A 59.9(3) 11_575 11_575
Zr2A Zr1A Zr2A 65.5(7) . 11_575
Zr0A Zr3A Zr0A 61.3(3) . 11_575
Zr0A Zr3A Zr2A 59.2(3) 11_575 11_575
Zr0A Zr3A Zr2A 91.6(3) . 11_575
Zr0A Zr3A Zr2A 59.2(3) . .
Zr0A Zr3A Zr2A 91.6(3) 11_575 .
Zr3A Zr3A Zr0A 88.4(5) 13_665 11_575
Zr3A Zr3A Zr0A 88.4(5) 13_665 .
Zr3A Zr3A Zr2A 142.3(5) 13_665 11_575
Zr3A Zr3A Zr2A 142.3(5) 13_665 .
Zr2A Zr3A Zr2A 63.9(6) . 11_575
Zr0A Zr2A Zr1A 60.2(3) . .
Zr0A Zr2A Zr3A 59.3(3) . .
Zr1A Zr2A Zr3A 87.3(4) . .

loop_
_geom_bond_atom_site_label_1
_geom_bond_atom_site_label_2
_geom_bond_distance
_geom_bond_site_symmetry_2
Zr1 Zr2 3.493(3) 11_575
Zr1 Zr2 3.507(2) 13_666
Zr1 Zr2 3.507(2) 7_646
Zr1 Zr2 3.493(3) .
Zr1 O8 2.201(12) .
Zr1 O8 2.201(12) 11_575
Zr1 O6 2.162(14) .
Zr1 O6 2.162(14) 11_575
Zr1 O2 2.168(15) 11_575
Zr1 O2 2.168(15) .
Zr1 O1 2.17(2) .
Zr1 O4 2.19(2) 13_666
Zr2 Zr1 3.507(2) 13_666
Zr2 Zr2 3.532(4) 11_575
Zr2 Zr2 3.520(4) 7_646
Zr2 O9 2.277(14) 11_575
Zr2 O2 2.145(15) 7_646
Zr2 O2 2.103(16) .
Zr2 O1 2.095(11) .
Zr2 O5 2.144(17) .
Zr2 O7 2.290(15) 7_646
Zr2 O4 2.132(12) .
Zr2 O3 2.20(2) .
O8 C2 1.29(2) .
O9 Zr2 2.277(14) 11_575
O9 C2 1.18(2) .
O6 C1 1.38(3) .
O2 Zr2 2.145(15) 7_646
O1 Zr2 2.095(11) 11_575
O7 Zr2 2.290(15) 7_646
O7 C1 1.23(3) .
O4 Zr1 2.19(2) 13_666
O4 Zr2 2.132(12) 11_575
C4 C3 1.36(2) 12_655
C4 C3 1.36(2) .
C2 C3 1.53(3) .
C5 C6 1.41(2) .
C5 C3 1.41(3) .
C6 C5 1.41(2) 12_655
C6 C7 1.46(4) .
C7 C8A 1.49(6) .
C7 C8A 1.49(6) 12_655
C7 C8 1.42(5) 12_655
C7 C8 1.42(5) .
C8A C8 1.59(5) 4_566
C8 C8A 1.59(5) 4_566
Zr0A Zr0A 3.579(19) 11_575
Zr0A Zr1A 3.514(12) .
Zr0A Zr3A 3.508(14) .
Zr0A Zr2A 3.502(12) .
Zr1A Zr0A 3.514(12) 11_575
Zr1A Zr1A 1.16(2) 2_665
Zr1A Zr2A 3.506(14) .
Zr1A Zr2A 3.506(14) 11_575
Zr3A Zr0A 3.508(14) 11_575
Zr3A Zr3A 2.73(2) 13_665
Zr3A Zr2A 3.581(16) 11_575
Zr3A Zr2A 3.581(16) .
